data_4504023
loop_
_publ_author_name
'Jin, Shouwen'
'Chen, Wanzhi'
'Qiu, Huayu'

_publ_section_title
;
 Syntheses and Structural Characterization of a One-Dimensional Chain,
 Two-Dimensional Noninterpenetrated Grid, and Three-Dimensional
 Polycatenane Coordination Polymers Assembled from Flexible Bidentate
 Imidazolyl Ligands
;
_journal_issue 10
_journal_name_full 'Crystal Growth &amp; Design'
_journal_page_first 2071
_journal_paper_doi 10.1021/cg060666q
_journal_volume 7
_journal_year 2007
_chemical_formula_sum 'C17 H21 Cd N8 S2'
_chemical_formula_weight 513.94
_chemical_name_systematic
; 
 ? 
;
_space_group_IT_number 2
_symmetry_cell_setting triclinic
_symmetry_space_group_name_Hall '-P 1'
_symmetry_space_group_name_H-M 'P -1'
_atom_sites_solution_hydrogens geom
_atom_sites_solution_primary direct
_atom_sites_solution_secondary difmap
_audit_creation_method SHELXL-97
_cell_angle_alpha 105.630(13)
_cell_angle_beta 103.226(12)
_cell_angle_gamma 91.186(13)
_cell_formula_units_Z 2
_cell_length_a 8.681(8)
_cell_length_b 8.861(9)
_cell_length_c 14.809(14)
_cell_measurement_temperature 298(2)
_cell_volume 1063.8(18)
_computing_structure_refinement 'SHELXL-97 (Sheldrick, 1997)'
_computing_structure_solution 'SHELXS-97 (Sheldrick, 1990)'
_diffrn_ambient_temperature 298(2)
_diffrn_measured_fraction_theta_full 0.864
_diffrn_measured_fraction_theta_max 0.864
_diffrn_radiation_monochromator graphite
_diffrn_radiation_source 'fine-focus sealed tube'
_diffrn_radiation_type MoK\a
_diffrn_radiation_wavelength 0.71073
_diffrn_reflns_av_R_equivalents 0.0843
_diffrn_reflns_av_sigmaI/netI 0.1142
_diffrn_reflns_limit_h_max 10
_diffrn_reflns_limit_h_min -10
_diffrn_reflns_limit_k_max 10
_diffrn_reflns_limit_k_min -10
_diffrn_reflns_limit_l_max 15
_diffrn_reflns_limit_l_min -17
_diffrn_reflns_number 4745
_diffrn_reflns_theta_full 25.01
_diffrn_reflns_theta_max 25.01
_diffrn_reflns_theta_min 2.40
_exptl_absorpt_coefficient_mu 1.243
_exptl_absorpt_correction_T_max 0.8165
_exptl_absorpt_correction_T_min 0.6047
_exptl_absorpt_correction_type multi-scan
_exptl_absorpt_process_details sadabs
_exptl_crystal_colour colorless
_exptl_crystal_density_diffrn 1.605
_exptl_crystal_density_method 'not measured'
_exptl_crystal_description block
_exptl_crystal_F_000 518
_exptl_crystal_size_max 0.45
_exptl_crystal_size_mid 0.21
_exptl_crystal_size_min 0.17
_refine_diff_density_max 3.591
_refine_diff_density_min -1.191
_refine_diff_density_rms 0.194
_refine_ls_extinction_method none
_refine_ls_goodness_of_fit_ref 1.036
_refine_ls_hydrogen_treatment constr
_refine_ls_matrix_type full
_refine_ls_number_parameters 253
_refine_ls_number_reflns 3250
_refine_ls_number_restraints 211
_refine_ls_restrained_S_all 1.011
_refine_ls_R_factor_all 0.1288
_refine_ls_R_factor_gt 0.0960
_refine_ls_shift/su_max 0.000
_refine_ls_shift/su_mean 0.000
_refine_ls_structure_factor_coef Fsqd
_refine_ls_weighting_details 'calc w=1/[\s^2^(Fo^2^)+(0.1664P)^2^+0.0000P] where P=(Fo^2^+2Fc^2^)/3'
_refine_ls_weighting_scheme calc
_refine_ls_wR_factor_gt 0.2351
_refine_ls_wR_factor_ref 0.2573
_reflns_number_gt 2297
_reflns_number_total 3250
_reflns_threshold_expression >2sigma(I)
_cod_data_source_file cg060666qsi20061001_064709.cif
_cod_data_source_block 060405b
_cod_depositor_comments
;
The following automatic conversions were performed:

'_symmetry_cell_setting' value 'Triclinic' changed to 'triclinic'
according to /home/saulius/struct/CIF-dictionaries/cif_core.dic
dictionary named 'cif_core.dic' version 2.4.1 from 2010-06-29.

Automatic conversion script
Id: cif_fix_values 1715 2011-07-08 13:25:40Z adriana 
;
_cod_original_sg_symbol_H-M P-1
_cod_database_code 4504023

loop_
_symmetry_equiv_pos_as_xyz
'x, y, z'
'-x, -y, -z'

loop_
_atom_site_label
_atom_site_type_symbol
_atom_site_fract_x
_atom_site_fract_y
_atom_site_fract_z
_atom_site_U_iso_or_equiv
_atom_site_adp_type
_atom_site_occupancy
_atom_site_symmetry_multiplicity
_atom_site_calc_flag
_atom_site_refinement_flags
Cd1 Cd 0.92464(10) 0.06352(10) 0.69467(7) 0.0330(4) Uani 1 1 d .
N1 N 0.8222(13) 0.2816(12) 0.6547(9) 0.046(3) Uani 1 1 d .
N2 N 0.7084(11) 0.5050(11) 0.6784(8) 0.039(2) Uani 1 1 d .
N3 N 1.0239(13) -0.1523(11) 0.7425(9) 0.044(3) Uani 1 1 d .
N4 N 1.1270(12) -0.3772(11) 0.7366(8) 0.035(2) Uani 1 1 d .
N5 N 0.7084(11) 0.0648(12) 0.7638(8) 0.038(2) Uani 1 1 d .
N6 N 0.5711(11) 0.1412(12) 0.8763(8) 0.041(3) Uani 1 1 d .
N7 N 0.8796(13) -0.0653(14) 0.3902(8) 0.045(3) Uani 1 1 d .
N8 N 1.0723(13) 0.2231(13) 0.8405(8) 0.053(3) Uani 1 1 d U
S1 S 0.7298(5) -0.1407(4) 0.5222(3) 0.0511(9) Uani 1 1 d .
S2 S 1.2201(6) 0.4421(6) 1.0183(4) 0.0845(16) Uani 1 1 d .
C1 C 0.7767(17) 0.3962(14) 0.7202(10) 0.045(3) Uani 1 1 d U
H1 H 0.7898 0.4006 0.7850 0.054 Uiso 1 1 calc R
C2 C 0.7122(19) 0.4600(16) 0.5873(12) 0.057(3) Uani 1 1 d U
H2 H 0.6729 0.5103 0.5403 0.068 Uiso 1 1 calc R
C3 C 0.7844(18) 0.3264(16) 0.5760(12) 0.052(3) Uani 1 1 d U
H3 H 0.8056 0.2710 0.5178 0.063 Uiso 1 1 calc R
C4 C 1.0795(15) -0.2677(15) 0.6906(12) 0.048(3) Uani 1 1 d U
H4 H 1.0865 -0.2753 0.6278 0.058 Uiso 1 1 calc R
C5 C 1.0999(17) -0.3276(16) 0.8214(11) 0.050(3) Uani 1 1 d U
H5 H 1.1228 -0.3783 0.8697 0.060 Uiso 1 1 calc R
C6 C 1.0310(16) -0.1862(15) 0.8284(11) 0.049(3) Uani 1 1 d U
H6 H 0.9965 -0.1264 0.8808 0.059 Uiso 1 1 calc R
C7 C 0.6375(17) 0.6443(15) 0.7275(11) 0.050(3) Uani 1 1 d U
H7A H 0.6757 0.7358 0.7122 0.060 Uiso 1 1 calc R
H7B H 0.6734 0.6618 0.7968 0.060 Uiso 1 1 calc R
C8 C 0.4606(18) 0.6295(15) 0.7002(11) 0.051(3) Uani 1 1 d U
H8A H 0.4245 0.6065 0.6305 0.061 Uiso 1 1 calc R
H8B H 0.4233 0.7295 0.7286 0.061 Uiso 1 1 calc R
C9 C 1.3881(17) -0.4958(15) 0.7319(14) 0.057(3) Uani 1 1 d U
H9A H 1.4187 -0.4690 0.8019 0.068 Uiso 1 1 calc R
H9B H 1.4311 -0.5944 0.7070 0.068 Uiso 1 1 calc R
C10 C 1.2077(16) -0.5193(15) 0.6988(12) 0.051(3) Uani 1 1 d U
H10A H 1.1771 -0.5493 0.6287 0.062 Uiso 1 1 calc R
H10B H 1.1707 -0.6054 0.7195 0.062 Uiso 1 1 calc R
C11 C 0.7183(16) 0.1177(15) 0.8591(10) 0.043(3) Uani 1 1 d U
H11 H 0.8126 0.1360 0.9069 0.052 Uiso 1 1 calc R
C12 C 0.4628(14) 0.1003(15) 0.7850(9) 0.040(3) Uani 1 1 d U
H12 H 0.3533 0.1048 0.7730 0.048 Uiso 1 1 calc R
C13 C 0.5495(15) 0.0523(15) 0.7169(10) 0.043(3) Uani 1 1 d U
H13 H 0.5080 0.0173 0.6504 0.052 Uiso 1 1 calc R
C14 C 0.5365(18) 0.1956(15) 0.9700(10) 0.049(3) Uani 1 1 d DU
H14A H 0.4680 0.2808 0.9700 0.059 Uiso 1 1 calc R
H14B H 0.6346 0.2366 1.0185 0.059 Uiso 1 1 calc R
C15 C 0.4565(18) 0.0664(15) 0.9962(10) 0.052(3) Uani 1 1 d DU
H15A H 0.4304 0.1118 1.0576 0.062 Uiso 1 1 calc R
H15B H 0.3571 0.0291 0.9481 0.062 Uiso 1 1 calc R
C16 C 0.8177(14) -0.0977(13) 0.4436(10) 0.036(3) Uani 1 1 d U
C17 C 1.1310(15) 0.3118(14) 0.9169(8) 0.034(2) Uani 1 1 d U

loop_
_atom_site_aniso_label
_atom_site_aniso_U_11
_atom_site_aniso_U_22
_atom_site_aniso_U_33
_atom_site_aniso_U_23
_atom_site_aniso_U_13
_atom_site_aniso_U_12
Cd1 0.0266(5) 0.0394(6) 0.0344(6) 0.0076(4) 0.0132(4) 0.0098(3)
N1 0.044(6) 0.044(6) 0.063(8) 0.023(5) 0.031(6) 0.016(5)
N2 0.023(5) 0.041(6) 0.049(7) 0.008(5) 0.006(5) 0.011(4)
N3 0.050(7) 0.025(5) 0.054(7) 0.010(5) 0.009(6) 0.012(4)
N4 0.039(6) 0.041(5) 0.035(6) 0.011(4) 0.026(5) 0.015(4)
N5 0.017(5) 0.049(6) 0.051(7) 0.019(5) 0.005(5) 0.007(4)
N6 0.019(5) 0.062(7) 0.043(7) 0.006(5) 0.016(5) 0.003(4)
N7 0.032(6) 0.074(8) 0.031(6) 0.015(5) 0.009(5) 0.008(5)
N8 0.039(5) 0.062(6) 0.031(5) -0.004(5) -0.025(5) 0.014(4)
S1 0.052(2) 0.063(2) 0.035(2) 0.0071(16) 0.0146(17) -0.0126(16)
S2 0.080(3) 0.090(3) 0.056(3) -0.013(2) -0.002(2) 0.032(2)
C1 0.052(6) 0.046(5) 0.040(6) 0.011(5) 0.017(5) 0.013(5)
C2 0.072(7) 0.047(6) 0.054(7) 0.018(6) 0.015(6) 0.020(6)
C3 0.056(7) 0.051(6) 0.054(7) 0.014(6) 0.022(6) 0.011(5)
C4 0.032(6) 0.049(6) 0.069(8) 0.015(6) 0.022(6) 0.016(5)
C5 0.044(6) 0.050(6) 0.058(7) 0.023(5) 0.006(6) 0.008(5)
C6 0.038(6) 0.055(6) 0.052(7) 0.016(6) 0.003(6) 0.012(5)
C7 0.054(7) 0.040(6) 0.055(7) 0.008(5) 0.020(6) 0.017(5)
C8 0.054(7) 0.044(6) 0.048(7) 0.002(5) 0.010(6) 0.020(5)
C9 0.044(7) 0.039(6) 0.088(9) 0.010(6) 0.026(6) 0.013(5)
C10 0.037(6) 0.041(6) 0.074(8) 0.009(5) 0.018(6) 0.017(5)
C11 0.042(5) 0.052(5) 0.032(5) 0.006(4) 0.010(5) 0.015(4)
C12 0.024(5) 0.064(6) 0.033(6) 0.012(5) 0.011(5) 0.014(5)
C13 0.039(6) 0.055(6) 0.032(6) 0.012(5) 0.004(5) 0.001(5)
C14 0.053(6) 0.066(7) 0.030(6) 0.004(5) 0.021(5) 0.014(5)
C15 0.048(7) 0.076(7) 0.031(6) 0.008(6) 0.016(5) 0.009(6)
C16 0.033(6) 0.031(6) 0.037(7) 0.001(5) 0.004(5) 0.003(5)
C17 0.043(6) 0.050(6) 0.010(5) 0.007(4) 0.012(5) 0.014(5)

loop_
_atom_type_symbol
_atom_type_description
_atom_type_scat_dispersion_real
_atom_type_scat_dispersion_imag
_atom_type_scat_source
C C 0.0033 0.0016 'International Tables Vol C Tables 4.2.6.8 and 6.1.1.4'
H H 0.0000 0.0000 'International Tables Vol C Tables 4.2.6.8 and 6.1.1.4'
N N 0.0061 0.0033 'International Tables Vol C Tables 4.2.6.8 and 6.1.1.4'
Cd Cd -0.8075 1.2024 'International Tables Vol C Tables 4.2.6.8 and 6.1.1.4'
S S 0.1246 0.1234 'International Tables Vol C Tables 4.2.6.8 and 6.1.1.4'

loop_
_geom_angle_atom_site_label_1
_geom_angle_atom_site_label_2
_geom_angle_atom_site_label_3
_geom_angle
_geom_angle_site_symmetry_1
_geom_angle_site_symmetry_3
N8 Cd1 N1 90.0(4) . .
N8 Cd1 N3 88.2(4) . .
N1 Cd1 N3 177.0(4) . .
N8 Cd1 N5 88.9(4) . .
N1 Cd1 N5 83.8(3) . .
N3 Cd1 N5 93.8(4) . .
N8 Cd1 N7 96.0(5) . 2_756
N1 Cd1 N7 91.9(4) . 2_756
N3 Cd1 N7 90.7(4) . 2_756
N5 Cd1 N7 173.4(4) . 2_756
N8 Cd1 S1 176.1(4) . .
N1 Cd1 S1 91.4(3) . .
N3 Cd1 S1 90.3(3) . .
N5 Cd1 S1 87.6(3) . .
N7 Cd1 S1 87.6(3) 2_756 .
C3 N1 C1 103.4(11) . .
C3 N1 Cd1 135.7(10) . .
C1 N1 Cd1 120.7(9) . .
C2 N2 C1 107.4(11) . .
C2 N2 C7 127.2(11) . .
C1 N2 C7 125.3(12) . .
C4 N3 C6 105.8(11) . .
C4 N3 Cd1 125.7(10) . .
C6 N3 Cd1 128.5(9) . .
C5 N4 C4 106.3(11) . .
C5 N4 C10 127.4(11) . .
C4 N4 C10 126.0(11) . .
C11 N5 C13 107.2(11) . .
C11 N5 Cd1 124.1(8) . .
C13 N5 Cd1 126.8(9) . .
C11 N6 C12 106.1(10) . .
C11 N6 C14 126.1(12) . .
C12 N6 C14 127.7(10) . .
C16 N7 Cd1 157.3(10) . 2_756
C17 N8 Cd1 172.0(11) . .
C16 S1 Cd1 98.9(4) . .
N1 C1 N2 110.2(12) . .
N1 C1 H1 124.9 . .
N2 C1 H1 124.9 . .
N2 C2 C3 105.6(13) . .
N2 C2 H2 127.2 . .
C3 C2 H2 127.2 . .
N1 C3 C2 113.3(15) . .
N1 C3 H3 123.4 . .
C2 C3 H3 123.4 . .
N3 C4 N4 112.9(14) . .
N3 C4 H4 123.6 . .
N4 C4 H4 123.6 . .
N4 C5 C6 108.7(13) . .
N4 C5 H5 125.7 . .
C6 C5 H5 125.7 . .
N3 C6 C5 106.3(14) . .
N3 C6 H6 126.8 . .
C5 C6 H6 126.8 . .
N2 C7 C8 113.7(11) . .
N2 C7 H7A 108.8 . .
C8 C7 H7A 108.8 . .
N2 C7 H7B 108.8 . .
C8 C7 H7B 108.8 . .
H7A C7 H7B 107.7 . .
C7 C8 C9 113.5(12) . 1_465
C7 C8 H8A 108.9 . .
C9 C8 H8A 108.9 1_465 .
C7 C8 H8B 108.9 . .
C9 C8 H8B 108.9 1_465 .
H8A C8 H8B 107.7 . .
C8 C9 C10 114.0(13) 1_645 .
C8 C9 H9A 108.8 1_645 .
C10 C9 H9A 108.8 . .
C8 C9 H9B 108.8 1_645 .
C10 C9 H9B 108.8 . .
H9A C9 H9B 107.6 . .
N4 C10 C9 113.9(11) . .
N4 C10 H10A 108.8 . .
C9 C10 H10A 108.8 . .
N4 C10 H10B 108.8 . .
C9 C10 H10B 108.8 . .
H10A C10 H10B 107.7 . .
N5 C11 N6 110.9(12) . .
N5 C11 H11 124.6 . .
N6 C11 H11 124.6 . .
C13 C12 N6 107.1(10) . .
C13 C12 H12 126.4 . .
N6 C12 H12 126.4 . .
C12 C13 N5 108.7(12) . .
C12 C13 H13 125.7 . .
N5 C13 H13 125.7 . .
N6 C14 C15 112.2(11) . .
N6 C14 H14A 109.2 . .
C15 C14 H14A 109.2 . .
N6 C14 H14B 109.2 . .
C15 C14 H14B 109.2 . .
H14A C14 H14B 107.9 . .
C15 C15 C14 117.0(15) 2_657 .
C15 C15 H15A 108.1 2_657 .
C14 C15 H15A 108.1 . .
C15 C15 H15B 108.1 2_657 .
C14 C15 H15B 108.1 . .
H15A C15 H15B 107.3 . .
N7 C16 S1 178.8(12) . .
N8 C17 S2 175.4(12) . .

loop_
_geom_bond_atom_site_label_1
_geom_bond_atom_site_label_2
_geom_bond_distance
_geom_bond_site_symmetry_2
Cd1 N8 2.306(11) .
Cd1 N1 2.307(10) .
Cd1 N3 2.328(9) .
Cd1 N5 2.333(10) .
Cd1 N7 2.336(11) 2_756
Cd1 S1 2.840(4) .
N1 C3 1.306(19) .
N1 C1 1.337(17) .
N2 C2 1.307(19) .
N2 C1 1.358(16) .
N2 C7 1.478(16) .
N3 C4 1.279(17) .
N3 C6 1.372(19) .
N4 C5 1.291(18) .
N4 C4 1.348(17) .
N4 C10 1.492(15) .
N5 C11 1.343(17) .
N5 C13 1.383(16) .
N6 C11 1.369(16) .
N6 C12 1.408(17) .
N6 C14 1.443(16) .
N7 C16 1.143(17) .
N7 Cd1 2.336(11) 2_756
N8 C17 1.183(16) .
S1 C16 1.648(14) .
S2 C17 1.639(13) .
C1 H1 0.9300 .
C2 C3 1.34(2) .
C2 H2 0.9300 .
C3 H3 0.9300 .
C4 H4 0.9300 .
C5 C6 1.389(19) .
C5 H5 0.9300 .
C6 H6 0.9300 .
C7 C8 1.49(2) .
C7 H7A 0.9700 .
C7 H7B 0.9700 .
C8 C9 1.50(2) 1_465
C8 H8A 0.9700 .
C8 H8B 0.9700 .
C9 C8 1.50(2) 1_645
C9 C10 1.522(19) .
C9 H9A 0.9700 .
C9 H9B 0.9700 .
C10 H10A 0.9700 .
C10 H10B 0.9700 .
C11 H11 0.9300 .
C12 C13 1.376(18) .
C12 H12 0.9300 .
C13 H13 0.9300 .
C14 C15 1.508(14) .
C14 H14A 0.9700 .
C14 H14B 0.9700 .
C15 C15 1.43(3) 2_657
C15 H15A 0.9700 .
C15 H15B 0.9700 .

loop_
_geom_torsion_atom_site_label_1
_geom_torsion_atom_site_label_2
_geom_torsion_atom_site_label_3
_geom_torsion_atom_site_label_4
_geom_torsion
_geom_torsion_site_symmetry_1
_geom_torsion_site_symmetry_4
N8 Cd1 N1 C3 142.3(14) . .
N3 Cd1 N1 C3 -165(7) . .
N5 Cd1 N1 C3 -128.8(14) . .
N7 Cd1 N1 C3 46.3(14) 2_756 .
S1 Cd1 N1 C3 -41.4(14) . .
N8 Cd1 N1 C1 -42.5(11) . .
N3 Cd1 N1 C1 10(8) . .
N5 Cd1 N1 C1 46.4(11) . .
N7 Cd1 N1 C1 -138.5(11) 2_756 .
S1 Cd1 N1 C1 133.9(10) . .
N8 Cd1 N3 C4 -133.6(12) . .
N1 Cd1 N3 C4 174(7) . .
N5 Cd1 N3 C4 137.6(12) . .
N7 Cd1 N3 C4 -37.6(12) 2_756 .
S1 Cd1 N3 C4 50.0(11) . .
N8 Cd1 N3 C6 48.7(11) . .
N1 Cd1 N3 C6 -4(8) . .
N5 Cd1 N3 C6 -40.0(11) . .
N7 Cd1 N3 C6 144.7(11) 2_756 .
S1 Cd1 N3 C6 -127.7(11) . .
N8 Cd1 N5 C11 -12.4(10) . .
N1 Cd1 N5 C11 -102.5(10) . .
N3 Cd1 N5 C11 75.8(10) . .
N7 Cd1 N5 C11 -151(3) 2_756 .
S1 Cd1 N5 C11 165.9(9) . .
N8 Cd1 N5 C13 149.7(10) . .
N1 Cd1 N5 C13 59.6(10) . .
N3 Cd1 N5 C13 -122.1(10) . .
N7 Cd1 N5 C13 11(4) 2_756 .
S1 Cd1 N5 C13 -32.0(10) . .
N1 Cd1 N8 C17 54(8) . .
N3 Cd1 N8 C17 -124(8) . .
N5 Cd1 N8 C17 -30(8) . .
N7 Cd1 N8 C17 146(8) 2_756 .
S1 Cd1 N8 C17 -56(10) . .
N8 Cd1 S1 C16 180(100) . .
N1 Cd1 S1 C16 70.2(5) . .
N3 Cd1 S1 C16 -112.3(5) . .
N5 Cd1 S1 C16 153.9(5) . .
N7 Cd1 S1 C16 -21.6(5) 2_756 .
C3 N1 C1 N2 1.7(15) . .
Cd1 N1 C1 N2 -174.9(8) . .
C2 N2 C1 N1 -0.5(16) . .
C7 N2 C1 N1 177.1(12) . .
C1 N2 C2 C3 -0.9(17) . .
C7 N2 C2 C3 -178.4(13) . .
C1 N1 C3 C2 -2.3(18) . .
Cd1 N1 C3 C2 173.5(10) . .
N2 C2 C3 N1 2.1(19) . .
C6 N3 C4 N4 -1.2(16) . .
Cd1 N3 C4 N4 -179.3(8) . .
C5 N4 C4 N3 -0.1(16) . .
C10 N4 C4 N3 -175.2(12) . .
C4 N4 C5 C6 1.3(15) . .
C10 N4 C5 C6 176.3(12) . .
C4 N3 C6 C5 1.9(15) . .
Cd1 N3 C6 C5 179.9(9) . .
N4 C5 C6 N3 -2.0(16) . .
C2 N2 C7 C8 71.6(19) . .
C1 N2 C7 C8 -105.5(16) . .
N2 C7 C8 C9 65.8(18) . 1_465
C5 N4 C10 C9 -79.6(18) . .
C4 N4 C10 C9 94.5(18) . .
C8 C9 C10 N4 -61.2(19) 1_645 .
C13 N5 C11 N6 -0.3(14) . .
Cd1 N5 C11 N6 164.7(8) . .
C12 N6 C11 N5 -0.2(14) . .
C14 N6 C11 N5 179.2(11) . .
C11 N6 C12 C13 0.7(14) . .
C14 N6 C12 C13 -178.8(12) . .
N6 C12 C13 N5 -0.9(14) . .
C11 N5 C13 C12 0.7(14) . .
Cd1 N5 C13 C12 -163.8(8) . .
C11 N6 C14 C15 -107.9(15) . .
C12 N6 C14 C15 71.4(17) . .
N6 C14 C15 C15 61(2) . 2_657
Cd1 N7 C16 S1 104(58) 2_756 .
Cd1 S1 C16 N7 -27(58) . .
Cd1 N8 C17 S2 -116(14) . .
